data_7700683
loop_
_publ_author_name
'Tudi, Abudukadi'
'Han, Shujuan'
'Abudurusuli, Ailijiang'
'Yu, Haohai'
'Yang, Zhihua'
'Pan, Shilie'

_publ_section_title
;
 Structural modulation induced by M<sup>IIIA</sup> metals in
 Ba<sub>3</sub>MQ<sub>4</sub>X (M = Al, Ga, In; Q = S, Se; X = Cl, Br): an
 experimental and computational analysis.
;
_journal_issue 33
_journal_name_full 'Dalton transactions (Cambridge, England : 2003)'
_journal_page_first 12713
_journal_page_last 12719
_journal_paper_doi 10.1039/c9dt01833f
_journal_volume 48
_journal_year 2019
_chemical_formula_sum 'Al Ba3 Cl S4'
_chemical_formula_weight 602.69
_space_group_IT_number 62
_space_group_name_Hall '-P 2ac 2n'
_space_group_name_H-M_alt 'P n m a'
_symmetry_cell_setting orthorhombic
_symmetry_space_group_name_Hall '-P 2ac 2n'
_symmetry_space_group_name_H-M 'P n m a'
_atom_sites_solution_primary direct
_atom_sites_solution_secondary difmap
_audit_creation_method SHELXL-97
_audit_update_record
;
2019-04-29 deposited with the CCDC.    2019-07-25 downloaded from the CCDC.
;
_cell_angle_alpha 90.00
_cell_angle_beta 90.00
_cell_angle_gamma 90.00
_cell_formula_units_Z 4
_cell_length_a 12.2257(11)
_cell_length_b 9.5329(9)
_cell_length_c 8.4343(8)
_cell_measurement_reflns_used 3666
_cell_measurement_temperature 296(2)
_cell_measurement_theta_max 27.53
_cell_measurement_theta_min 2.93
_cell_volume 982.99(16)
_computing_cell_refinement 'Bruker SMART'
_computing_data_collection 'Bruker SMART'
_computing_data_reduction 'Bruker SAINT'
_computing_molecular_graphics 'Bruker SHELXTL'
_computing_publication_material 'Bruker SHELXTL'
_computing_structure_refinement 'Bruker SHELXTL'
_computing_structure_solution 'Bruker SHELXTL'
_diffrn_ambient_temperature 296(2)
_diffrn_measured_fraction_theta_full 0.999
_diffrn_measured_fraction_theta_max 0.999
_diffrn_measurement_device_type 'CCD area detector'
_diffrn_measurement_method 'phi and omega scans'
_diffrn_radiation_monochromator graphite
_diffrn_radiation_source 'fine-focus sealed tube'
_diffrn_radiation_type MoK\a
_diffrn_radiation_wavelength 0.71073
_diffrn_reflns_av_R_equivalents 0.0228
_diffrn_reflns_av_sigmaI/netI 0.0180
_diffrn_reflns_limit_h_max 15
_diffrn_reflns_limit_h_min -13
_diffrn_reflns_limit_k_max 11
_diffrn_reflns_limit_k_min -12
_diffrn_reflns_limit_l_max 10
_diffrn_reflns_limit_l_min -10
_diffrn_reflns_number 5667
_diffrn_reflns_theta_full 27.54
_diffrn_reflns_theta_max 27.54
_diffrn_reflns_theta_min 2.93
_exptl_absorpt_coefficient_mu 13.015
_exptl_absorpt_correction_T_max 0.7456
_exptl_absorpt_correction_T_min 0.5838
_exptl_absorpt_correction_type multi-scan
_exptl_absorpt_process_details SADABS
_exptl_crystal_colour colorless
_exptl_crystal_density_diffrn 4.072
_exptl_crystal_description block
_exptl_crystal_F_000 1048
_exptl_crystal_size_max 0.189
_exptl_crystal_size_mid 0.146
_exptl_crystal_size_min 0.097
_refine_diff_density_max 0.634
_refine_diff_density_min -0.524
_refine_diff_density_rms 0.146
_refine_ls_extinction_coef 0.00392(11)
_refine_ls_extinction_expression Fc^*^=kFc[1+0.001xFc^2^\l^3^/sin(2\q)]^-1/4^
_refine_ls_extinction_method SHELXL
_refine_ls_goodness_of_fit_ref 1.143
_refine_ls_matrix_type full
_refine_ls_number_parameters 50
_refine_ls_number_reflns 1199
_refine_ls_number_restraints 0
_refine_ls_restrained_S_all 1.143
_refine_ls_R_factor_all 0.0159
_refine_ls_R_factor_gt 0.0149
_refine_ls_shift/su_max 0.002
_refine_ls_shift/su_mean 0.000
_refine_ls_structure_factor_coef Fsqd
_refine_ls_weighting_details 'calc w=1/[\s^2^(Fo^2^)+(0.0112P)^2^+0.6694P] where P=(Fo^2^+2Fc^2^)/3'
_refine_ls_weighting_scheme calc
_refine_ls_wR_factor_gt 0.0318
_refine_ls_wR_factor_ref 0.0324
_reflns_number_gt 1155
_reflns_number_total 1199
_reflns_threshold_expression >2sigma(I)
_cod_data_source_file c9dt01833f2.cif
_cod_data_source_block 11
_cod_depositor_comments
;
The following automatic conversions were performed:

'_symmetry_cell_setting' value 'Orthorhombic' changed to
'orthorhombic' according to
/home/data/users/saulius/crontab/automatic-downloads/rss-feeds/RSC/lib/dictionaries/cif_core.dic
dictionary named 'cif_core.dic' version 2.4.2 from 2011-04-26.

Automatic conversion script
Id: cif_fix_values 4973 2017-02-22 13:04:09Z antanas 

 Adding full bibliography for 7700681--7700684.cif.
;
_cod_original_sg_symbol_H-M 'Pnma '
_cod_database_code 7700683

loop_
_symmetry_equiv_pos_as_xyz
'x, y, z'
'-x+1/2, -y, z+1/2'
'-x, y+1/2, -z'
'x+1/2, -y+1/2, -z+1/2'
'-x, -y, -z'
'x-1/2, y, -z-1/2'
'x, -y-1/2, z'
'-x-1/2, y-1/2, z-1/2'

loop_
_atom_site_label
_atom_site_type_symbol
_atom_site_fract_x
_atom_site_fract_y
_atom_site_fract_z
_atom_site_U_iso_or_equiv
_atom_site_adp_type
_atom_site_occupancy
_atom_site_symmetry_multiplicity
_atom_site_calc_flag
_atom_site_refinement_flags
Ba1 Ba 0.478299(19) 0.2500 0.08904(2) 0.01193(7) Uani 1 2 d S
Ba2 Ba 0.667558(14) -0.020983(18) 0.412323(19) 0.01500(7) Uani 1 1 d .
Cl1 Cl 0.72989(9) 0.2500 0.16704(11) 0.0202(2) Uani 1 2 d S
S1 S 0.50728(8) 0.2500 0.46535(11) 0.01247(19) Uani 1 2 d S
S2 S 0.42819(6) -0.05116(7) 0.18782(8) 0.01482(15) Uani 1 1 d .
S3 S 0.28360(8) 0.2500 -0.13379(11) 0.0154(2) Uani 1 2 d S
Al1 Al 0.39492(9) -0.2500 0.31149(12) 0.0092(2) Uani 1 2 d S

loop_
_atom_site_aniso_label
_atom_site_aniso_U_11
_atom_site_aniso_U_22
_atom_site_aniso_U_33
_atom_site_aniso_U_23
_atom_site_aniso_U_13
_atom_site_aniso_U_12
Ba1 0.01283(13) 0.01081(12) 0.01215(12) 0.000 -0.00180(8) 0.000
Ba2 0.01395(11) 0.01316(10) 0.01790(10) -0.00073(6) 0.00150(6) 0.00107(6)
Cl1 0.0148(5) 0.0250(5) 0.0209(5) 0.000 0.0027(4) 0.000
S1 0.0115(5) 0.0155(4) 0.0103(4) 0.000 -0.0016(3) 0.000
S2 0.0172(4) 0.0097(3) 0.0176(3) 0.0029(2) 0.0018(3) -0.0009(3)
S3 0.0093(5) 0.0214(5) 0.0156(4) 0.000 -0.0022(4) 0.000
Al1 0.0094(6) 0.0086(5) 0.0096(5) 0.000 0.0002(4) 0.000

loop_
_atom_type_symbol
_atom_type_description
_atom_type_scat_dispersion_real
_atom_type_scat_dispersion_imag
_atom_type_scat_source
Al Al 0.0645 0.0514 'International Tables Vol C Tables 4.2.6.8 and 6.1.1.4'
S S 0.1246 0.1234 'International Tables Vol C Tables 4.2.6.8 and 6.1.1.4'
Cl Cl 0.1484 0.1585 'International Tables Vol C Tables 4.2.6.8 and 6.1.1.4'
Ba Ba -0.3244 2.2819 'International Tables Vol C Tables 4.2.6.8 and 6.1.1.4'

loop_
_geom_angle_atom_site_label_1
_geom_angle_atom_site_label_2
_geom_angle_atom_site_label_3
_geom_angle
_geom_angle_site_symmetry_1
_geom_angle_site_symmetry_3
S3 Ba1 S2 90.664(16) . 7_565
S3 Ba1 S2 90.664(16) . .
S2 Ba1 S2 140.38(3) 7_565 .
S3 Ba1 Cl1 153.78(3) . .
S2 Ba1 Cl1 98.004(15) 7_565 .
S2 Ba1 Cl1 98.004(15) . .
S3 Ba1 S1 134.66(3) . .
S2 Ba1 S1 75.579(14) 7_565 .
S2 Ba1 S1 75.579(14) . .
Cl1 Ba1 S1 71.56(3) . .
S3 Ba1 S2 80.16(2) . 5_655
S2 Ba1 S2 145.460(16) 7_565 5_655
S2 Ba1 S2 73.45(2) . 5_655
Cl1 Ba1 S2 78.72(2) . 5_655
S1 Ba1 S2 132.986(17) . 5_655
S3 Ba1 S2 80.16(2) . 3_655
S2 Ba1 S2 73.45(2) 7_565 3_655
S2 Ba1 S2 145.460(16) . 3_655
Cl1 Ba1 S2 78.72(2) . 3_655
S1 Ba1 S2 132.986(17) . 3_655
S2 Ba1 S2 72.19(2) 5_655 3_655
S3 Ba1 Al1 76.35(3) . 5_655
S2 Ba1 Al1 109.382(14) 7_565 5_655
S2 Ba1 Al1 109.382(14) . 5_655
Cl1 Ba1 Al1 77.43(3) . 5_655
S1 Ba1 Al1 148.98(3) . 5_655
S2 Ba1 Al1 36.119(12) 5_655 5_655
S2 Ba1 Al1 36.119(12) 3_655 5_655
S3 Ba1 Ba2 142.623(7) . 7_565
S2 Ba1 Ba2 52.095(14) 7_565 7_565
S2 Ba1 Ba2 119.176(15) . 7_565
Cl1 Ba1 Ba2 50.047(12) . 7_565
S1 Ba1 Ba2 47.743(11) . 7_565
S2 Ba1 Ba2 127.384(15) 5_655 7_565
S2 Ba1 Ba2 85.251(14) 3_655 7_565
Al1 Ba1 Ba2 110.063(15) 5_655 7_565
S3 Ba1 Ba2 49.415(13) . 6_556
S2 Ba1 Ba2 111.326(16) 7_565 6_556
S2 Ba1 Ba2 46.023(14) . 6_556
Cl1 Ba1 Ba2 144.015(7) . 6_556
S1 Ba1 Ba2 95.408(15) . 6_556
S2 Ba1 Ba2 87.751(14) 5_655 6_556
S2 Ba1 Ba2 128.555(14) 3_655 6_556
Al1 Ba1 Ba2 110.033(15) 5_655 6_556
Ba2 Ba1 Ba2 139.866(6) 7_565 6_556
S3 Ba1 Ba2 49.415(13) . 4_455
S2 Ba1 Ba2 46.023(14) 7_565 4_455
S2 Ba1 Ba2 111.326(16) . 4_455
Cl1 Ba1 Ba2 144.015(7) . 4_455
S1 Ba1 Ba2 95.408(15) . 4_455
S2 Ba1 Ba2 128.555(14) 5_655 4_455
S2 Ba1 Ba2 87.751(14) 3_655 4_455
Al1 Ba1 Ba2 110.033(15) 5_655 4_455
Ba2 Ba1 Ba2 96.085(7) 7_565 4_455
Ba2 Ba1 Ba2 68.429(9) 6_556 4_455
S1 Ba2 S3 84.18(2) 5_656 5_655
S1 Ba2 S1 95.381(9) 5_656 .
S3 Ba2 S1 137.41(2) 5_655 .
S1 Ba2 S2 131.383(18) 5_656 6_656
S3 Ba2 S2 65.27(2) 5_655 6_656
S1 Ba2 S2 132.843(19) . 6_656
S1 Ba2 Cl1 66.22(2) 5_656 2_655
S3 Ba2 Cl1 87.52(2) 5_655 2_655
S1 Ba2 Cl1 131.20(2) . 2_655
S2 Ba2 Cl1 75.14(2) 6_656 2_655
S1 Ba2 Cl1 149.16(2) 5_656 .
S3 Ba2 Cl1 91.679(19) 5_655 .
S1 Ba2 Cl1 67.49(2) . .
S2 Ba2 Cl1 72.22(2) 6_656 .
Cl1 Ba2 Cl1 144.309(7) 2_655 .
S1 Ba2 S3 126.83(2) 5_656 6_656
S3 Ba2 S3 143.761(11) 5_655 6_656
S1 Ba2 S3 65.54(2) . 6_656
S2 Ba2 S3 79.02(2) 6_656 6_656
Cl1 Ba2 S3 89.247(18) 2_655 6_656
Cl1 Ba2 S3 70.84(2) . 6_656
S1 Ba2 S2 64.08(2) 5_656 .
S3 Ba2 S2 73.04(2) 5_655 .
S1 Ba2 S2 68.774(19) . .
S2 Ba2 S2 131.330(9) 6_656 .
Cl1 Ba2 S2 127.891(18) 2_655 .
Cl1 Ba2 S2 85.44(2) . .
S3 Ba2 S2 133.702(18) 6_656 .
S1 Ba2 Al1 98.03(2) 5_656 5_656
S3 Ba2 Al1 174.72(2) 5_655 5_656
S1 Ba2 Al1 37.79(2) . 5_656
S2 Ba2 Al1 115.88(2) 6_656 5_656
Cl1 Ba2 Al1 97.77(2) 2_655 5_656
Cl1 Ba2 Al1 83.963(19) . 5_656
S3 Ba2 Al1 36.87(2) 6_656 5_656
S2 Ba2 Al1 103.55(2) . 5_656
S1 Ba2 S2 67.533(18) 5_656 5_656
S3 Ba2 S2 148.604(17) 5_655 5_656
S1 Ba2 S2 62.044(19) . 5_656
S2 Ba2 S2 124.282(17) 6_656 5_656
Cl1 Ba2 S2 69.181(19) 2_655 5_656
Cl1 Ba2 S2 119.568(17) . 5_656
S3 Ba2 S2 59.619(19) 6_656 5_656
S2 Ba2 S2 104.382(16) . 5_656
Al1 Ba2 S2 35.605(16) 5_656 5_656
S1 Ba2 Ba2 47.392(12) 5_656 7
S3 Ba2 Ba2 47.992(12) 5_655 7
S1 Ba2 Ba2 142.116(14) . 7
S2 Ba2 Ba2 85.013(12) 6_656 7
Cl1 Ba2 Ba2 48.727(12) 2_655 7
Cl1 Ba2 Ba2 139.521(13) . 7
S3 Ba2 Ba2 137.761(13) 6_656 7
S2 Ba2 Ba2 85.282(11) . 7
Al1 Ba2 Ba2 136.499(13) 5_656 7
S2 Ba2 Ba2 100.904(11) 5_656 7
S1 Ba2 Ba2 48.157(13) 5_656 5_656
S3 Ba2 Ba2 118.435(18) 5_655 5_656
S1 Ba2 Ba2 47.224(14) . 5_656
S2 Ba2 Ba2 175.010(14) 6_656 5_656
Cl1 Ba2 Ba2 101.285(19) 2_655 5_656
Cl1 Ba2 Ba2 110.277(18) . 5_656
S3 Ba2 Ba2 97.591(17) 6_656 5_656
S2 Ba2 Ba2 53.619(13) . 5_656
Al1 Ba2 Ba2 60.764(18) 5_656 5_656
S2 Ba2 Ba2 50.763(12) 5_656 5_656
Ba2 Ba2 Ba2 95.248(5) 7 5_656
Ba1 Cl1 Ba2 103.57(2) . 2_654
Ba1 Cl1 Ba2 103.57(2) . 8_765
Ba2 Cl1 Ba2 82.55(2) 2_654 8_765
Ba1 Cl1 Ba2 84.72(2) . 7_565
Ba2 Cl1 Ba2 169.17(3) 2_654 7_565
Ba2 Cl1 Ba2 88.777(8) 8_765 7_565
Ba1 Cl1 Ba2 84.72(2) . .
Ba2 Cl1 Ba2 88.777(8) 2_654 .
Ba2 Cl1 Ba2 169.17(3) 8_765 .
Ba2 Cl1 Ba2 99.04(3) 7_565 .
Al1 S1 Ba1 153.95(5) 5_656 .
Al1 S1 Ba2 94.90(3) 5_656 5_656
Ba1 S1 Ba2 104.15(2) . 5_656
Al1 S1 Ba2 94.90(3) 5_656 3_656
Ba1 S1 Ba2 104.15(2) . 3_656
Ba2 S1 Ba2 85.22(2) 5_656 3_656
Al1 S1 Ba2 78.13(3) 5_656 7_565
Ba1 S1 Ba2 86.023(19) . 7_565
Ba2 S1 Ba2 167.12(3) 5_656 7_565
Ba2 S1 Ba2 84.619(9) 3_656 7_565
Al1 S1 Ba2 78.13(3) 5_656 .
Ba1 S1 Ba2 86.023(19) . .
Ba2 S1 Ba2 84.619(9) 5_656 .
Ba2 S1 Ba2 167.12(3) 3_656 .
Ba2 S1 Ba2 104.23(3) 7_565 .
Al1 S2 Ba1 167.56(4) . .
Al1 S2 Ba1 84.39(3) . 5_655
Ba1 S2 Ba1 106.55(2) . 5_655
Al1 S2 Ba2 91.03(4) . 6_556
Ba1 S2 Ba2 92.400(19) . 6_556
Ba1 S2 Ba2 102.01(2) 5_655 6_556
Al1 S2 Ba2 88.22(4) . .
Ba1 S2 Ba2 84.401(17) . .
Ba1 S2 Ba2 98.28(2) 5_655 .
Ba2 S2 Ba2 159.52(2) 6_556 .
Al1 S2 Ba2 70.36(3) . 5_656
Ba1 S2 Ba2 98.044(19) . 5_656
Ba1 S2 Ba2 154.04(2) 5_655 5_656
Ba2 S2 Ba2 84.854(16) 6_556 5_656
Ba2 S2 Ba2 75.618(16) . 5_656
Al1 S3 Ba1 153.65(5) 2_554 .
Al1 S3 Ba2 91.72(3) 2_554 5_655
Ba1 S3 Ba2 107.61(2) . 5_655
Al1 S3 Ba2 91.72(3) 2_554 3_655
Ba1 S3 Ba2 107.61(2) . 3_655
Ba2 S3 Ba2 84.02(2) 5_655 3_655
Al1 S3 Ba2 73.32(3) 2_554 4_455
Ba1 S3 Ba2 89.28(2) . 4_455
Ba2 S3 Ba2 162.83(3) 5_655 4_455
Ba2 S3 Ba2 87.964(8) 3_655 4_455
Al1 S3 Ba2 73.32(3) 2_554 6_556
Ba1 S3 Ba2 89.28(2) . 6_556
Ba2 S3 Ba2 87.964(8) 5_655 6_556
Ba2 S3 Ba2 162.83(3) 3_655 6_556
Ba2 S3 Ba2 95.52(3) 4_455 6_556
S2 Al1 S2 118.87(6) 7 .
S2 Al1 S1 107.51(4) 7 5_656
S2 Al1 S1 107.51(4) . 5_656
S2 Al1 S3 106.19(4) 7 2
S2 Al1 S3 106.19(4) . 2
S1 Al1 S3 110.48(6) 5_656 2
S2 Al1 Ba2 166.93(4) 7 5_656
S2 Al1 Ba2 74.04(2) . 5_656
S1 Al1 Ba2 64.08(2) 5_656 5_656
S3 Al1 Ba2 69.81(3) 2 5_656
S2 Al1 Ba2 74.04(2) 7 3_646
S2 Al1 Ba2 166.93(4) . 3_646
S1 Al1 Ba2 64.08(2) 5_656 3_646
S3 Al1 Ba2 69.81(3) 2 3_646
Ba2 Al1 Ba2 93.00(3) 5_656 3_646
S2 Al1 Ba1 59.49(3) 7 5_655
S2 Al1 Ba1 59.49(3) . 5_655
S1 Al1 Ba1 122.93(5) 5_656 5_655
S3 Al1 Ba1 126.59(5) 2 5_655
Ba2 Al1 Ba1 133.153(14) 5_656 5_655
Ba2 Al1 Ba1 133.153(14) 3_646 5_655

loop_
_geom_bond_atom_site_label_1
_geom_bond_atom_site_label_2
_geom_bond_distance
_geom_bond_site_symmetry_2
Ba1 S3 3.0329(10) .
Ba1 S2 3.0515(7) 7_565
Ba1 S2 3.0515(7) .
Ba1 Cl1 3.1454(11) .
Ba1 S1 3.1936(10) .
Ba1 S2 3.2176(7) 5_655
Ba1 S2 3.2176(7) 3_655
Ba1 Al1 3.7168(11) 5_655
Ba1 Ba2 4.4115(3) 7_565
Ba1 Ba2 4.5941(4) 6_556
Ba1 Ba2 4.5941(4) 4_455
Ba2 S1 3.2249(8) 5_656
Ba2 S3 3.2622(8) 5_655
Ba2 S1 3.2730(7) .
Ba2 S2 3.3089(8) 6_656
Ba2 Cl1 3.3097(8) 2_655
Ba2 Cl1 3.3961(7) .
Ba2 S3 3.4892(7) 6_656
Ba2 S2 3.4975(8) .
Ba2 Al1 3.5613(8) 5_656
Ba2 S2 3.6355(8) 5_656
Ba2 Ba2 4.3664(5) 7
Ba2 Ba2 4.3741(5) 5_656
Cl1 Ba2 3.3097(8) 2_654
Cl1 Ba2 3.3097(8) 8_765
Cl1 Ba2 3.3961(7) 7_565
S1 Al1 2.2299(14) 5_656
S1 Ba2 3.2249(7) 5_656
S1 Ba2 3.2249(7) 3_656
S1 Ba2 3.2730(6) 7_565
S2 Al1 2.2015(9) .
S2 Ba1 3.2176(7) 5_655
S2 Ba2 3.3089(8) 6_556
S2 Ba2 3.6355(8) 5_656
S3 Al1 2.2308(15) 2_554
S3 Ba2 3.2622(8) 5_655
S3 Ba2 3.2622(8) 3_655
S3 Ba2 3.4892(7) 4_455
S3 Ba2 3.4892(7) 6_556
Al1 S2 2.2015(9) 7
Al1 S1 2.2299(14) 5_656
Al1 S3 2.2308(15) 2
Al1 Ba2 3.5613(8) 5_656
Al1 Ba2 3.5613(8) 3_646
Al1 Ba1 3.7168(11) 5_655
